data_4085995
loop_
_publ_author_name
'Leusmann, Eliza'
'Schneck, Felix'
'Dehnen, Stefanie'

_publ_section_title
;
 Functionalization of Sn/S Clusters with Hetero- and Polyaromatics
;
_journal_issue 13
_journal_name_full Organometallics
_journal_page_first 3264
_journal_paper_doi 10.1021/acs.organomet.5b00295
_journal_volume 34
_journal_year 2015
_chemical_formula_moiety 'C52 H68 N8 S10 Sn6'
_chemical_formula_sum 'C52 H68 N8 S10 Sn6'
_chemical_formula_weight 1837.88
_chemical_name_systematic
;
 ?
;
_space_group_crystal_system triclinic
_space_group_IT_number 2
_space_group_name_Hall '-P 1'
_space_group_name_H-M_alt 'P -1'
_symmetry_space_group_name_Hall '-P 1'
_symmetry_space_group_name_H-M 'P -1'
_atom_sites_solution_hydrogens geom
_atom_sites_solution_primary direct
_audit_creation_date 2015-01-08
_audit_creation_method
;
Olex2 1.2
(compiled 2015.01.06 svn.r3119 for OlexSys, GUI svn.r4979)
;
_cell_angle_alpha 100.816(2)
_cell_angle_beta 110.245(2)
_cell_angle_gamma 91.817(2)
_cell_formula_units_Z 1
_cell_length_a 10.7206(5)
_cell_length_b 12.9145(6)
_cell_length_c 13.9280(7)
_cell_measurement_temperature 100
_cell_volume 1767.28(15)
_computing_molecular_graphics 'Olex2 (Dolomanov et al., 2009)'
_computing_publication_material 'Olex2 (Dolomanov et al., 2009)'
_computing_structure_refinement 'ShelXL (Sheldrick, 2008)'
_computing_structure_solution 'ShelXS (Sheldrick, 2008)'
_diffrn_ambient_temperature 100.01
_diffrn_measured_fraction_theta_full 0.999
_diffrn_measured_fraction_theta_max 0.992
_diffrn_measurement_device_type 'Bruker D8Quest'
_diffrn_radiation_type MoK\a
_diffrn_radiation_wavelength 0.71073
_diffrn_reflns_av_R_equivalents 0.0718
_diffrn_reflns_av_unetI/netI 0.0863
_diffrn_reflns_laue_measured_fraction_full 0.999
_diffrn_reflns_laue_measured_fraction_max 0.992
_diffrn_reflns_limit_h_max 14
_diffrn_reflns_limit_h_min -14
_diffrn_reflns_limit_k_max 17
_diffrn_reflns_limit_k_min -17
_diffrn_reflns_limit_l_max 18
_diffrn_reflns_limit_l_min -18
_diffrn_reflns_number 25120
_diffrn_reflns_point_group_measured_fraction_full 0.999
_diffrn_reflns_point_group_measured_fraction_max 0.992
_diffrn_reflns_theta_full 25.242
_diffrn_reflns_theta_max 28.319
_diffrn_reflns_theta_min 2.015
_exptl_absorpt_coefficient_mu 2.421
_exptl_absorpt_correction_type none
_exptl_absorpt_process_details none
_exptl_crystal_colour 'clear colourless'
_exptl_crystal_colour_lustre clear
_exptl_crystal_colour_primary colourless
_exptl_crystal_density_diffrn 1.727
_exptl_crystal_description bar
_exptl_crystal_F_000 896
_exptl_crystal_preparation 'in DCM'
_exptl_crystal_recrystallization_method 'layering with n-hexane'
_exptl_crystal_size_max 0.16
_exptl_crystal_size_mid 0.044
_exptl_crystal_size_min 0.032
_refine_diff_density_max 3.077
_refine_diff_density_min -1.015
_refine_diff_density_rms 0.332
_refine_ls_extinction_coef 0.0045(4)
_refine_ls_extinction_expression Fc^*^=kFc[1+0.001xFc^2^\l^3^/sin(2\q)]^-1/4^
_refine_ls_extinction_method SHELXL
_refine_ls_goodness_of_fit_ref 1.081
_refine_ls_hydrogen_treatment constr
_refine_ls_matrix_type full
_refine_ls_number_parameters 314
_refine_ls_number_reflns 8717
_refine_ls_number_restraints 5
_refine_ls_restrained_S_all 1.081
_refine_ls_R_factor_all 0.1038
_refine_ls_R_factor_gt 0.0573
_refine_ls_shift/su_max 0.001
_refine_ls_shift/su_mean 0.000
_refine_ls_structure_factor_coef Fsqd
_refine_ls_weighting_details 'w=1/[\s^2^(Fo^2^)+(0.0743P)^2^+5.1867P] where P=(Fo^2^+2Fc^2^)/3'
_refine_ls_weighting_scheme calc
_refine_ls_wR_factor_gt 0.1368
_refine_ls_wR_factor_ref 0.1570
_reflns_Friedel_coverage 0.000
_reflns_number_gt 5919
_reflns_number_total 8717
_reflns_threshold_expression 'I > 2\s(I)'
_cod_data_source_file om5b00295_si_002.cif
_cod_data_source_block Compound6
_cod_depositor_comments 'Adding full bibliography for 4085995--4085998.cif.'
_cod_database_code 4085995
_shelxl_version_number 2013-3
_shelx_space_group_comment
;
The symmetry employed for this shelxl refinement is uniquely defined
by the following loop, which should always be used as a source of
symmetry information in preference to the above space-group names.
They are only intended as comments.
;
_shelx_estimated_absorpt_t_max 0.927
_shelx_estimated_absorpt_t_min 0.698
_olex2_refinement_description
;
1. Fixed Uiso
 At 1.2 times of:
  All C(H) groups, All C(H,H) groups
 At 1.5 times of:
  All C(H,H,H) groups
2. Restrained distances
 C22B-C21B = C23B-C24B = C25B-C26B
 1.4 with sigma of 0.02
 C26B-C21B
 1.4 with sigma of 0.02
 C22A-C23A
 1.4 with sigma of 0.02
3. Others
 Fixed Sof: N3A(0.5) C17A(0.5) H17A(0.5) H17B(0.5) C18A(0.5) C14A(0.5)
 C19A(0.5) H19A(0.5) H19B(0.5) H19C(0.5) N4A(0.5) C16A(0.5) H16A(0.5) H16B(0.5)
 H16C(0.5) C16B(0.5) H16D(0.5) H16E(0.5) H16F(0.5) C22B(0.5) H22B(0.5)
 C21B(0.5) C26B(0.5) H26B(0.5) C25B(0.5) H25B(0.5) C24B(0.5) H24B(0.5)
 C23B(0.5) H23B(0.5) C18B(0.5) C14B(0.5) N4B(0.5) C15B(0.5) H15A(0.5) H15B(0.5)
 H15C(0.5) C19B(0.5) H19D(0.5) H19E(0.5) H19F(0.5) N3B(0.5) C15A(0.5) H15D(0.5)
 H15E(0.5) H15F(0.5) C20A(0.5) H20A(0.5) C23A(0.5) H23A(0.5) C22A(0.5)
 H22A(0.5) C21A(0.5) C26A(0.5) H26A(0.5) C25A(0.5) H25A(0.5) C24A(0.5)
 H24A(0.5) C20B(0.5) H20B(0.5) C17B(0.5) H17C(0.5) H17D(0.5)
4.a Secondary CH2 refined with riding coordinates:
 C17A(H17A,H17B), C4(H4A,H4B), C17B(H17C,H17D)
4.b Aromatic/amide H refined with riding coordinates:
 C13(H13), C12(H12), C7(H7), C11(H11), C9(H9), C10(H10), C22B(H22B),
 C26B(H26B), C25B(H25B), C24B(H24B), C23B(H23B), C20A(H20A), C23A(H23A),
 C22A(H22A), C26A(H26A), C25A(H25A), C24A(H24A), C20B(H20B)
4.c Fitted hexagon refined as free rotating group:
 C22B(C21B,C26B,C25B,C24B,C23B), C23A(C22A,C21A,C26A,C25A,C24A)
4.d Idealised Me refined as rotating group:
 C2(H2A,H2B,H2C), C3(H3A,H3B,H3C), C6(H6A,H6B,H6C), C19A(H19A,H19B,H19C),
 C16A(H16A,H16B,H16C), C16B(H16D,H16E,H16F), C15B(H15A,H15B,H15C), C19B(H19D,
 H19E,H19F), C15A(H15D,H15E,H15F)
;
_olex2_submission_original_sample_id Compound6-Benzaldehyde
_olex2_submission_special_instructions 'No special instructions were received'

loop_
_space_group_symop_operation_xyz
'x, y, z'
'-x, -y, -z'

loop_
_atom_site_label
_atom_site_type_symbol
_atom_site_fract_x
_atom_site_fract_y
_atom_site_fract_z
_atom_site_U_iso_or_equiv
_atom_site_adp_type
_atom_site_occupancy
_atom_site_site_symmetry_order
_atom_site_calc_flag
_atom_site_refinement_flags_posn
_atom_site_refinement_flags_occupancy
_atom_site_disorder_assembly
_atom_site_disorder_group
Sn3 Sn -0.62815(5) 0.41546(4) 0.40561(4) 0.01838(15) Uani 1 1 d . . . .
Sn1 Sn -0.97250(5) 0.30953(4) 0.29205(4) 0.02031(15) Uani 1 1 d . . . .
Sn2 Sn -0.78515(5) 0.27450(4) 0.13946(4) 0.02481(16) Uani 1 1 d . . . .
S4 S -0.84997(19) 0.43875(16) 0.23166(16) 0.0248(4) Uani 1 1 d . . . .
S5 S -0.57285(19) 0.60242(15) 0.44223(15) 0.0250(4) Uani 1 1 d . . . .
S3 S -0.9589(2) 0.16475(16) 0.15809(16) 0.0283(4) Uani 1 1 d . . . .
S1 S -0.79219(19) 0.33237(16) 0.45936(15) 0.0248(4) Uani 1 1 d . . . .
S2 S -0.57023(19) 0.29487(18) 0.27638(16) 0.0288(5) Uani 1 1 d . . . .
C13 C -1.0340(9) -0.1344(7) 0.3770(6) 0.034(2) Uani 1 1 d . . . .
H13 H -1.1073 -0.1087 0.3943 0.041 Uiso 1 1 calc R . . .
C2 C -1.1360(9) 0.4962(6) 0.3074(7) 0.034(2) Uani 1 1 d . . . .
H2A H -1.0686 0.5222 0.3774 0.051 Uiso 1 1 calc GR . . .
H2B H -1.2201 0.5258 0.3039 0.051 Uiso 1 1 calc GR . . .
H2C H -1.1049 0.5181 0.2551 0.051 Uiso 1 1 calc GR . . .
C3 C -1.2636(9) 0.3335(7) 0.1759(7) 0.036(2) Uani 1 1 d . . . .
H3A H -1.2305 0.3511 0.1229 0.055 Uiso 1 1 calc GR . . .
H3B H -1.3465 0.3658 0.1705 0.055 Uiso 1 1 calc GR . . .
H3C H -1.2809 0.2564 0.1644 0.055 Uiso 1 1 calc GR . . .
C12 C -1.0122(9) -0.2375(6) 0.3748(6) 0.0311(19) Uani 1 1 d . . . .
H12 H -1.0694 -0.2827 0.3917 0.037 Uiso 1 1 calc R . . .
N3A N -0.7197(15) 0.1268(12) 0.0474(13) 0.024(3) Uiso 0.5 1 d . P A 1
C1 C -1.1583(8) 0.3761(6) 0.2853(6) 0.0248(17) Uani 1 1 d . . . .
C7 C -0.9708(9) 0.0450(7) 0.3546(7) 0.0327(19) Uani 1 1 d . . . .
H7 H -0.9003 0.0940 0.3585 0.039 Uiso 1 1 calc R . . .
C17A C -0.8152(19) 0.2151(16) -0.0869(15) 0.035(4) Uiso 0.5 1 d . P A 1
H17A H -0.9118 0.1903 -0.1188 0.043 Uiso 0.5 1 calc R P A 1
H17B H -0.7864 0.2296 -0.1439 0.043 Uiso 0.5 1 calc R P A 1
C18A C -0.7422(17) 0.1237(14) -0.0469(13) 0.021(3) Uiso 0.5 1 d . P A 1
C8 C -0.9499(9) -0.0651(7) 0.3541(7) 0.0328(19) Uani 1 1 d . . . .
C11 C -0.9100(10) -0.2768(7) 0.3487(8) 0.042(2) Uani 1 1 d . . . .
H11 H -0.8961 -0.3493 0.3471 0.051 Uiso 1 1 calc R . . .
C4 C -1.1993(8) 0.3398(6) 0.3688(6) 0.0261(17) Uani 1 1 d . . . .
H4A H -1.2933 0.3535 0.3569 0.031 Uiso 1 1 calc R . . .
H4B H -1.1432 0.3829 0.4382 0.031 Uiso 1 1 calc R . . .
C9 C -0.8451(10) -0.1071(8) 0.3269(8) 0.043(2) Uani 1 1 d . . . .
H9 H -0.7869 -0.0627 0.3100 0.051 Uiso 1 1 calc R . . .
C14A C -0.799(2) 0.3225(18) -0.0089(15) 0.035(5) Uiso 0.5 1 d . P A 1
C6 C -1.2861(8) 0.1642(7) 0.4009(7) 0.034(2) Uani 1 1 d . . . .
H6A H -1.3139 0.2129 0.4508 0.051 Uiso 1 1 calc GR . . .
H6B H -1.2446 0.1066 0.4332 0.051 Uiso 1 1 calc GR . . .
H6C H -1.3644 0.1345 0.3382 0.051 Uiso 1 1 calc GR . . .
C19A C -0.705(2) 0.0388(16) -0.1171(16) 0.043(5) Uiso 0.5 1 d . P A 1
H19A H -0.6348 0.0681 -0.1373 0.065 Uiso 0.5 1 calc GR P A 1
H19B H -0.7839 0.0105 -0.1800 0.065 Uiso 0.5 1 calc GR P A 1
H19C H -0.6727 -0.0183 -0.0804 0.065 Uiso 0.5 1 calc GR P A 1
N4A N -0.6463(16) 0.0429(13) 0.0908(13) 0.036(3) Uiso 0.5 1 d . P A 1
C16A C -0.668(2) 0.387(2) 0.014(2) 0.061(6) Uiso 0.5 1 d . P A 1
H16A H -0.6578 0.4504 0.0677 0.091 Uiso 0.5 1 calc GR P A 1
H16B H -0.6680 0.4075 -0.0506 0.091 Uiso 0.5 1 calc GR P A 1
H16C H -0.5943 0.3441 0.0379 0.091 Uiso 0.5 1 calc GR P A 1
C16B C -0.898(4) 0.327(3) -0.066(3) 0.111(12) Uiso 0.5 1 d . P A -2
H16D H -0.9804 0.2979 -0.0614 0.166 Uiso 0.5 1 calc GR P A -2
H16E H -0.9074 0.3185 -0.1398 0.166 Uiso 0.5 1 calc GR P A -2
H16F H -0.8798 0.4028 -0.0327 0.166 Uiso 0.5 1 calc GR P A -2
C10 C -0.8258(12) -0.2116(8) 0.3243(8) 0.054(3) Uani 1 1 d . . . .
H10 H -0.7543 -0.2394 0.3058 0.065 Uiso 1 1 calc R . . .
N1 N -1.0905(6) 0.1839(5) 0.3478(5) 0.0235(14) Uani 1 1 d . . . .
C5 C -1.1869(7) 0.2232(6) 0.3709(6) 0.0261(17) Uani 1 1 d . . . .
N2 N -1.0838(7) 0.0761(5) 0.3497(6) 0.0323(16) Uani 1 1 d . . . .
C22B C -0.4933(19) -0.0902(15) 0.3046(11) 0.068(7) Uiso 0.5 1 d D P A -2
H22B H -0.4943 -0.1148 0.2356 0.082 Uiso 0.5 1 calc R P A -2
C21B C -0.559(2) -0.0029(16) 0.3264(15) 0.091(9) Uiso 0.5 1 d DG P A -2
C26B C -0.558(3) 0.0330(18) 0.4274(18) 0.162(18) Uiso 0.5 1 d DG P A -2
H26B H -0.6026 0.0926 0.4423 0.194 Uiso 0.5 1 calc R P A -2
C25B C -0.490(3) -0.018(2) 0.5066(13) 0.102(10) Uiso 0.5 1 d DG P A -2
H25B H -0.4891 0.0061 0.5756 0.123 Uiso 0.5 1 calc R P A -2
C24B C -0.424(2) -0.1057(16) 0.4848(12) 0.081(8) Uiso 0.5 1 d DG P A -2
H24B H -0.3782 -0.1408 0.5389 0.097 Uiso 0.5 1 calc R P A -2
C23B C -0.4258(17) -0.1416(12) 0.3838(14) 0.063(6) Uiso 0.5 1 d DG P A -2
H23B H -0.3808 -0.2013 0.3689 0.076 Uiso 0.5 1 calc R P A -2
C18B C -0.732(3) 0.085(3) -0.015(3) 0.072(8) Uiso 0.5 1 d . P A -2
C14B C -0.797(2) 0.277(2) -0.0177(18) 0.046(6) Uiso 0.5 1 d . P A -2
N4B N -0.6284(18) 0.0262(14) 0.1543(16) 0.049(4) Uiso 0.5 1 d . P A -2
C15B C -0.653(3) 0.327(2) -0.005(2) 0.083(9) Uiso 0.5 1 d . P A -2
H15A H -0.6233 0.3878 0.0540 0.125 Uiso 0.5 1 calc GR P A -2
H15B H -0.6581 0.3496 -0.0694 0.125 Uiso 0.5 1 calc GR P A -2
H15C H -0.5897 0.2734 0.0079 0.125 Uiso 0.5 1 calc GR P A -2
C19B C -0.704(4) -0.015(3) -0.078(3) 0.127(14) Uiso 0.5 1 d . P A -2
H19D H -0.6264 0.0008 -0.0974 0.190 Uiso 0.5 1 calc GR P A -2
H19E H -0.7819 -0.0416 -0.1420 0.190 Uiso 0.5 1 calc GR P A -2
H19F H -0.6841 -0.0697 -0.0361 0.190 Uiso 0.5 1 calc GR P A -2
N3B N -0.706(2) 0.1026(19) 0.0797(18) 0.061(6) Uiso 0.5 1 d . P A -2
C15A C -0.911(2) 0.3834(17) -0.0473(17) 0.044(5) Uiso 0.5 1 d . P A 1
H15D H -0.9953 0.3394 -0.0640 0.065 Uiso 0.5 1 calc GR P A 1
H15E H -0.9097 0.4055 -0.1105 0.065 Uiso 0.5 1 calc GR P A 1
H15F H -0.9048 0.4463 0.0067 0.065 Uiso 0.5 1 calc GR P A 1
C20A C -0.708(3) -0.024(2) 0.089(2) 0.066(7) Uiso 0.5 1 d . P A 1
H20A H -0.8017 -0.0277 0.0548 0.080 Uiso 0.5 1 calc R P A 1
C23A C -0.6922(17) -0.3084(12) 0.1088(13) 0.040(4) Uiso 0.5 1 d D P A 1
H23A H -0.7515 -0.3707 0.0716 0.048 Uiso 0.5 1 calc R P A 1
C22A C -0.7299(18) -0.2100(15) 0.0897(15) 0.110(11) Uiso 0.5 1 d DG P A 1
H22A H -0.8149 -0.2051 0.0395 0.132 Uiso 0.5 1 calc R P A 1
C21A C -0.643(3) -0.1189(11) 0.144(2) 0.096(10) Uiso 0.5 1 d G P A 1
C26A C -0.519(2) -0.1261(17) 0.2175(19) 0.161(18) Uiso 0.5 1 d G P A 1
H26A H -0.4596 -0.0638 0.2547 0.193 Uiso 0.5 1 calc R P A 1
C25A C -0.4812(17) -0.224(2) 0.2366(17) 0.153(16) Uiso 0.5 1 d G P A 1
H25A H -0.3962 -0.2294 0.2868 0.183 Uiso 0.5 1 calc R P A 1
C24A C -0.568(2) -0.3156(16) 0.1823(17) 0.143(15) Uiso 0.5 1 d G P A 1
H24A H -0.5422 -0.3828 0.1953 0.172 Uiso 0.5 1 calc R P A 1
C20B C -0.639(4) 0.047(3) 0.231(3) 0.104(11) Uiso 0.5 1 d . P A -2
H20B H -0.6991 0.0965 0.2399 0.125 Uiso 0.5 1 calc R P A -2
C17B C -0.803(3) 0.160(3) -0.071(2) 0.081(8) Uiso 0.5 1 d . P A -2
H17C H -0.8984 0.1312 -0.1011 0.097 Uiso 0.5 1 calc R P A -2
H17D H -0.7726 0.1596 -0.1303 0.097 Uiso 0.5 1 calc R P A -2

loop_
_atom_site_aniso_label
_atom_site_aniso_U_11
_atom_site_aniso_U_22
_atom_site_aniso_U_33
_atom_site_aniso_U_23
_atom_site_aniso_U_13
_atom_site_aniso_U_12
Sn3 0.0129(2) 0.0202(3) 0.0212(3) 0.0053(2) 0.0047(2) -0.00011(19)
Sn1 0.0139(3) 0.0220(3) 0.0245(3) 0.0028(2) 0.0074(2) 0.0012(2)
Sn2 0.0198(3) 0.0357(3) 0.0181(3) 0.0036(2) 0.0069(2) 0.0028(2)
S4 0.0207(10) 0.0284(10) 0.0293(10) 0.0107(8) 0.0112(8) 0.0046(8)
S5 0.0200(9) 0.0213(9) 0.0281(10) 0.0089(8) 0.0002(8) -0.0001(8)
S3 0.0222(10) 0.0284(10) 0.0307(11) -0.0044(8) 0.0109(9) -0.0018(8)
S1 0.0196(9) 0.0321(11) 0.0235(10) 0.0083(8) 0.0079(8) -0.0016(8)
S2 0.0173(9) 0.0428(12) 0.0263(10) 0.0055(9) 0.0083(8) 0.0092(9)
C13 0.034(5) 0.036(5) 0.028(4) 0.005(4) 0.007(4) 0.005(4)
C2 0.029(5) 0.029(4) 0.050(6) 0.013(4) 0.021(4) 0.006(4)
C3 0.029(5) 0.044(5) 0.034(5) 0.012(4) 0.007(4) 0.008(4)
C12 0.038(5) 0.026(4) 0.026(4) 0.007(3) 0.006(4) 0.003(4)
C1 0.019(4) 0.026(4) 0.029(4) 0.001(3) 0.010(3) 0.003(3)
C7 0.030(5) 0.034(5) 0.038(5) 0.011(4) 0.016(4) 0.007(4)
C8 0.035(5) 0.035(5) 0.031(5) 0.012(4) 0.013(4) 0.003(4)
C11 0.048(6) 0.025(5) 0.050(6) 0.007(4) 0.014(5) 0.005(4)
C4 0.021(4) 0.028(4) 0.033(4) 0.006(3) 0.014(3) 0.002(3)
C9 0.049(6) 0.045(6) 0.048(6) 0.019(5) 0.028(5) 0.024(5)
C6 0.022(4) 0.033(5) 0.049(6) 0.010(4) 0.016(4) -0.003(4)
C10 0.068(8) 0.052(6) 0.055(7) 0.013(5) 0.035(6) 0.032(6)
N1 0.021(3) 0.022(3) 0.030(4) 0.009(3) 0.012(3) 0.003(3)
C5 0.018(4) 0.031(4) 0.025(4) 0.005(3) 0.004(3) 0.000(3)
N2 0.031(4) 0.026(4) 0.044(4) 0.009(3) 0.016(3) 0.009(3)

loop_
_atom_type_symbol
_atom_type_description
_atom_type_scat_dispersion_real
_atom_type_scat_dispersion_imag
_atom_type_scat_source
C C 0.0033 0.0016 'International Tables Vol C Tables 4.2.6.8 and 6.1.1.4'
H H 0.0000 0.0000 'International Tables Vol C Tables 4.2.6.8 and 6.1.1.4'
N N 0.0061 0.0033 'International Tables Vol C Tables 4.2.6.8 and 6.1.1.4'
S S 0.1246 0.1234 'International Tables Vol C Tables 4.2.6.8 and 6.1.1.4'
Sn Sn -0.6537 1.4246 'International Tables Vol C Tables 4.2.6.8 and 6.1.1.4'

loop_
_geom_angle_atom_site_label_1
_geom_angle_atom_site_label_2
_geom_angle_atom_site_label_3
_geom_angle
_geom_angle_site_symmetry_1
_geom_angle_site_symmetry_3
S5 Sn3 S4 178.30(6) 2_466 .
S5 Sn3 S4 87.93(6) . .
S5 Sn3 S5 91.08(6) . 2_466
S5 Sn3 S1 123.29(7) . .
S5 Sn3 S2 122.64(8) . .
S1 Sn3 S4 85.03(6) . .
S1 Sn3 S5 96.67(7) . 2_466
S2 Sn3 S4 83.88(6) . .
S2 Sn3 S5 95.49(7) . 2_466
S2 Sn3 S1 112.38(7) . .
S3 Sn1 S4 91.02(7) . .
S1 Sn1 S4 92.09(7) . .
S1 Sn1 S3 114.71(7) . .
S1 Sn1 N1 88.40(16) . .
C1 Sn1 S4 104.8(2) . .
C1 Sn1 S3 122.8(2) . .
C1 Sn1 S1 119.1(2) . .
C1 Sn1 N1 75.4(3) . .
N1 Sn1 S4 179.22(16) . .
N1 Sn1 S3 88.23(16) . .
S3 Sn2 S4 91.47(7) . .
S3 Sn2 N3B 85.0(5) . .
S2 Sn2 S4 91.24(7) . .
S2 Sn2 S3 115.91(8) . .
S2 Sn2 N3B 81.6(5) . .
N3A Sn2 S4 176.6(4) . .
N3A Sn2 S3 91.5(4) . .
N3A Sn2 S2 88.9(4) . .
C14A Sn2 S4 100.0(6) . .
C14A Sn2 S3 124.0(5) . .
C14A Sn2 S2 118.4(5) . .
C14A Sn2 N3A 76.9(7) . .
C14B Sn2 S4 114.7(7) . .
C14B Sn2 S3 116.9(6) . .
C14B Sn2 S2 119.4(6) . .
C14B Sn2 N3B 75.6(9) . .
N3B Sn2 S4 169.6(6) . .
Sn1 S4 Sn3 83.99(6) . .
Sn2 S4 Sn3 84.24(6) . .
Sn2 S4 Sn1 84.19(6) . .
Sn3 S5 Sn3 88.92(6) . 2_466
Sn2 S3 Sn1 88.35(7) . .
Sn1 S1 Sn3 95.32(7) . .
Sn2 S2 Sn3 96.26(7) . .
C12 C13 H13 119.5 . .
C12 C13 C8 120.9(8) . .
C8 C13 H13 119.5 . .
H2A C2 H2B 109.5 . .
H2A C2 H2C 109.5 . .
H2B C2 H2C 109.5 . .
C1 C2 H2A 109.5 . .
C1 C2 H2B 109.5 . .
C1 C2 H2C 109.5 . .
H3A C3 H3B 109.5 . .
H3A C3 H3C 109.5 . .
H3B C3 H3C 109.5 . .
C1 C3 H3A 109.5 . .
C1 C3 H3B 109.5 . .
C1 C3 H3C 109.5 . .
C13 C12 H12 119.6 . .
C11 C12 C13 120.9(9) . .
C11 C12 H12 119.6 . .
C18A N3A Sn2 116.5(13) . .
C18A N3A N4A 116.2(16) . .
N4A N3A Sn2 127.1(12) . .
C2 C1 Sn1 109.8(5) . .
C2 C1 C3 110.4(7) . .
C2 C1 C4 110.5(6) . .
C3 C1 Sn1 108.6(5) . .
C4 C1 Sn1 106.5(5) . .
C4 C1 C3 110.9(7) . .
C8 C7 H7 120.1 . .
N2 C7 H7 120.1 . .
N2 C7 C8 119.8(8) . .
H17A C17A H17B 107.0 . .
C18A C17A H17A 107.5 . .
C18A C17A H17B 107.5 . .
C18A C17A C14A 119.1(16) . .
C14A C17A H17A 107.5 . .
C14A C17A H17B 107.5 . .
N3A C18A C17A 113.9(15) . .
N3A C18A C19A 124.5(18) . .
C19A C18A C17A 121.6(16) . .
C13 C8 C7 122.6(8) . .
C9 C8 C13 117.4(8) . .
C9 C8 C7 119.9(8) . .
C12 C11 H11 120.0 . .
C12 C11 C10 120.1(8) . .
C10 C11 H11 120.0 . .
C1 C4 H4A 108.7 . .
C1 C4 H4B 108.7 . .
C1 C4 C5 114.1(6) . .
H4A C4 H4B 107.6 . .
C5 C4 H4A 108.7 . .
C5 C4 H4B 108.7 . .
C8 C9 H9 119.7 . .
C10 C9 C8 120.6(10) . .
C10 C9 H9 119.7 . .
C17A C14A Sn2 103.6(13) . .
C16A C14A Sn2 106.3(14) . .
C16A C14A C17A 111.8(18) . .
C15A C14A Sn2 113.1(14) . .
C15A C14A C17A 110.9(17) . .
C15A C14A C16A 110.8(19) . .
H6A C6 H6B 109.5 . .
H6A C6 H6C 109.5 . .
H6B C6 H6C 109.5 . .
C5 C6 H6A 109.5 . .
C5 C6 H6B 109.5 . .
C5 C6 H6C 109.5 . .
C18A C19A H19A 109.5 . .
C18A C19A H19B 109.5 . .
C18A C19A H19C 109.5 . .
H19A C19A H19B 109.5 . .
H19A C19A H19C 109.5 . .
H19B C19A H19C 109.5 . .
C20A N4A N3A 114(2) . .
C14A C16A H16A 109.5 . .
C14A C16A H16B 109.5 . .
C14A C16A H16C 109.5 . .
H16A C16A H16B 109.5 . .
H16A C16A H16C 109.5 . .
H16B C16A H16C 109.5 . .
H16D C16B H16E 109.5 . .
H16D C16B H16F 109.5 . .
H16E C16B H16F 109.5 . .
C14B C16B H16D 109.5 . .
C14B C16B H16E 109.5 . .
C14B C16B H16F 109.5 . .
C11 C10 H10 119.9 . .
C9 C10 C11 120.1(9) . .
C9 C10 H10 119.9 . .
C5 N1 Sn1 111.7(5) . .
C5 N1 N2 114.3(6) . .
N2 N1 Sn1 133.6(5) . .
C6 C5 C4 118.3(7) . .
N1 C5 C4 116.3(7) . .
N1 C5 C6 125.4(7) . .
C7 N2 N1 113.4(7) . .
C21B C22B H22B 120.0 . .
C21B C22B C23B 120.0 . .
C23B C22B H22B 120.0 . .
C22B C21B C26B 120.0 . .
C22B C21B C20B 116.4(19) . .
C26B C21B C20B 123.5(19) . .
C21B C26B H26B 120.0 . .
C21B C26B C25B 120.0 . .
C25B C26B H26B 120.0 . .
C26B C25B H25B 120.0 . .
C26B C25B C24B 120.0 . .
C24B C25B H25B 120.0 . .
C25B C24B H24B 120.0 . .
C23B C24B C25B 120.0 . .
C23B C24B H24B 120.0 . .
C22B C23B H23B 120.0 . .
C24B C23B C22B 120.0 . .
C24B C23B H23B 120.0 . .
N3B C18B C19B 124(3) . .
N3B C18B C17B 118(3) . .
C17B C18B C19B 118(3) . .
C16B C14B Sn2 112(2) . .
C16B C14B C15B 115(3) . .
C16B C14B C17B 115(3) . .
C15B C14B Sn2 104.8(16) . .
C17B C14B Sn2 105.4(17) . .
C17B C14B C15B 104(2) . .
C20B N4B N3B 111(3) . .
C14B C15B H15A 109.5 . .
C14B C15B H15B 109.5 . .
C14B C15B H15C 109.5 . .
H15A C15B H15B 109.5 . .
H15A C15B H15C 109.5 . .
H15B C15B H15C 109.5 . .
C18B C19B H19D 109.5 . .
C18B C19B H19E 109.5 . .
C18B C19B H19F 109.5 . .
H19D C19B H19E 109.5 . .
H19D C19B H19F 109.5 . .
H19E C19B H19F 109.5 . .
C18B N3B Sn2 110(2) . .
C18B N3B N4B 124(3) . .
N4B N3B Sn2 125.4(14) . .
C14A C15A H15D 109.5 . .
C14A C15A H15E 109.5 . .
C14A C15A H15F 109.5 . .
H15D C15A H15E 109.5 . .
H15D C15A H15F 109.5 . .
H15E C15A H15F 109.5 . .
N4A C20A H20A 119.6 . .
N4A C20A C21A 121(3) . .
C21A C20A H20A 119.6 . .
C22A C23A H23A 120.0 . .
C22A C23A C24A 120.0 . .
C24A C23A H23A 120.0 . .
C23A C22A H22A 120.0 . .
C21A C22A C23A 120.0 . .
C21A C22A H22A 120.0 . .
C22A C21A C20A 106.4(18) . .
C26A C21A C20A 132.7(18) . .
C26A C21A C22A 120.0 . .
C21A C26A H26A 120.0 . .
C21A C26A C25A 120.0 . .
C25A C26A H26A 120.0 . .
C26A C25A H25A 120.0 . .
C24A C25A C26A 120.0 . .
C24A C25A H25A 120.0 . .
C23A C24A H24A 120.0 . .
C25A C24A C23A 120.0 . .
C25A C24A H24A 120.0 . .
C21B C20B H20B 118.4 . .
N4B C20B C21B 123(3) . .
N4B C20B H20B 118.4 . .
C18B C17B C14B 122(3) . .
C18B C17B H17C 106.8 . .
C18B C17B H17D 106.8 . .
C14B C17B H17C 106.8 . .
C14B C17B H17D 106.8 . .
H17C C17B H17D 106.7 . .

loop_
_geom_bond_atom_site_label_1
_geom_bond_atom_site_label_2
_geom_bond_distance
_geom_bond_site_symmetry_2
Sn3 S4 2.819(2) .
Sn3 S5 2.3830(19) .
Sn3 S5 2.4985(19) 2_466
Sn3 S1 2.4285(19) .
Sn3 S2 2.415(2) .
Sn1 S4 2.524(2) .
Sn1 S3 2.428(2) .
Sn1 S1 2.417(2) .
Sn1 C1 2.174(7) .
Sn1 N1 2.420(6) .
Sn2 S4 2.514(2) .
Sn2 S3 2.419(2) .
Sn2 S2 2.397(2) .
Sn2 N3A 2.358(15) .
Sn2 C14A 2.23(2) .
Sn2 C14B 2.15(2) .
Sn2 N3B 2.50(2) .
S5 Sn3 2.4985(19) 2_466
C13 H13 0.9500 .
C13 C12 1.356(11) .
C13 C8 1.403(12) .
C2 H2A 0.9800 .
C2 H2B 0.9800 .
C2 H2C 0.9800 .
C2 C1 1.517(11) .
C3 H3A 0.9800 .
C3 H3B 0.9800 .
C3 H3C 0.9800 .
C3 C1 1.534(11) .
C12 H12 0.9500 .
C12 C11 1.354(13) .
N3A C18A 1.24(2) .
N3A N4A 1.46(2) .
C1 C4 1.521(11) .
C7 H7 0.9500 .
C7 C8 1.445(12) .
C7 N2 1.272(10) .
C17A H17A 0.9900 .
C17A H17B 0.9900 .
C17A C18A 1.52(3) .
C17A C14A 1.56(3) .
C18A C19A 1.49(2) .
C8 C9 1.399(12) .
C11 H11 0.9500 .
C11 C10 1.382(14) .
C4 H4A 0.9900 .
C4 H4B 0.9900 .
C4 C5 1.521(11) .
C9 H9 0.9500 .
C9 C10 1.367(13) .
C14A C16A 1.51(3) .
C14A C15A 1.46(3) .
C6 H6A 0.9800 .
C6 H6B 0.9800 .
C6 H6C 0.9800 .
C6 C5 1.504(11) .
C19A H19A 0.9800 .
C19A H19B 0.9800 .
C19A H19C 0.9800 .
N4A C20A 1.06(3) .
C16A H16A 0.9800 .
C16A H16B 0.9800 .
C16A H16C 0.9800 .
C16B H16D 0.9800 .
C16B H16E 0.9800 .
C16B H16F 0.9800 .
C16B C14B 1.32(4) .
C10 H10 0.9500 .
N1 C5 1.277(10) .
N1 N2 1.401(9) .
C22B H22B 0.9500 .
C22B C21B 1.3900 .
C22B C23B 1.3900 .
C21B C26B 1.3900 .
C21B C20B 1.58(4) .
C26B H26B 0.9500 .
C26B C25B 1.3900 .
C25B H25B 0.9500 .
C25B C24B 1.3900 .
C24B H24B 0.9500 .
C24B C23B 1.3900 .
C23B H23B 0.9500 .
C18B C19B 1.53(4) .
C18B N3B 1.22(4) .
C18B C17B 1.42(4) .
C14B C15B 1.59(4) .
C14B C17B 1.54(4) .
N4B N3B 1.61(3) .
N4B C20B 1.09(3) .
C15B H15A 0.9800 .
C15B H15B 0.9800 .
C15B H15C 0.9800 .
C19B H19D 0.9800 .
C19B H19E 0.9800 .
C19B H19F 0.9800 .
C15A H15D 0.9800 .
C15A H15E 0.9800 .
C15A H15F 0.9800 .
C20A H20A 0.9500 .
C20A C21A 1.62(3) .
C23A H23A 0.9500 .
C23A C22A 1.3900 .
C23A C24A 1.3900 .
C22A H22A 0.9500 .
C22A C21A 1.3900 .
C21A C26A 1.3900 .
C26A H26A 0.9500 .
C26A C25A 1.3900 .
C25A H25A 0.9500 .
C25A C24A 1.3900 .
C24A H24A 0.9500 .
C20B H20B 0.9500 .
C17B H17C 0.9900 .
C17B H17D 0.9900 .

loop_
_geom_torsion_atom_site_label_1
_geom_torsion_atom_site_label_2
_geom_torsion_atom_site_label_3
_geom_torsion_atom_site_label_4
_geom_torsion
Sn1 C1 C4 C5 -44.8(7)
Sn1 N1 C5 C4 -5.4(8)
Sn1 N1 C5 C6 175.4(6)
Sn1 N1 N2 C7 25.6(11)
Sn2 N3A C18A C17A -2.8(19)
Sn2 N3A C18A C19A 178.4(14)
Sn2 N3A N4A C20A 92(2)
Sn2 C14B C17B C18B -35(3)
C13 C12 C11 C10 0.3(14)
C13 C8 C9 C10 -0.8(14)
C2 C1 C4 C5 -164.1(7)
C3 C1 C4 C5 73.1(8)
C12 C13 C8 C7 179.3(8)
C12 C13 C8 C9 1.3(13)
C12 C11 C10 C9 0.2(16)
N3A N4A C20A C21A -174.0(18)
C1 C4 C5 C6 -146.8(7)
C1 C4 C5 N1 34.0(10)
C7 C8 C9 C10 -178.8(9)
C18A N3A N4A C20A -93(2)
C18A C17A C14A Sn2 -35.4(18)
C18A C17A C14A C16A 79(2)
C18A C17A C14A C15A -157.1(17)
C8 C13 C12 C11 -1.1(13)
C8 C7 N2 N1 -178.3(7)
C8 C9 C10 C11 0.0(16)
C14A C17A C18A N3A 27(2)
C14A C17A C18A C19A -154.0(17)
N4A N3A C18A C17A -178.2(14)
N4A N3A C18A C19A 3(2)
N4A C20A C21A C22A -152(2)
N4A C20A C21A C26A 17(4)
C16B C14B C17B C18B -159(3)
C5 N1 N2 C7 -162.2(7)
N2 C7 C8 C13 -17.8(13)
N2 C7 C8 C9 160.1(9)
N2 N1 C5 C4 -179.4(7)
N2 N1 C5 C6 1.5(11)
C22B C21B C26B C25B 0.0
C22B C21B C20B N4B -12(4)
C21B C22B C23B C24B 0.0
C21B C26B C25B C24B 0.0
C26B C21B C20B N4B 171(3)
C26B C25B C24B C23B 0.0
C25B C24B C23B C22B 0.0
C23B C22B C21B C26B 0.0
C23B C22B C21B C20B -177(2)
C15B C14B C17B C18B 75(3)
C19B C18B N3B Sn2 -177(3)
C19B C18B N3B N4B 4(5)
C19B C18B C17B C14B -159(3)
N3B C18B C17B C14B 25(4)
N3B N4B C20B C21B -172(2)
C20A C21A C26A C25A -168(2)
C23A C22A C21A C20A 170.7(19)
C23A C22A C21A C26A 0.0
C22A C23A C24A C25A 0.0
C22A C21A C26A C25A 0.0
C21A C26A C25A C24A 0.0
C26A C25A C24A C23A 0.0
C24A C23A C22A C21A 0.0
C20B C21B C26B C25B 177(2)
C20B N4B N3B Sn2 16(3)
C20B N4B N3B C18B -165(3)
C17B C18B N3B Sn2 -2(3)
C17B C18B N3B N4B 179(2)
